data_7027725
loop_
_publ_author_name
'Thu\'ery, Pierre'
'Nierlich, Martine'
'Masci, Bernardo'
'Asfari, Zouhair'
'Vicens, Jacques'

_publ_section_title
;
 An unprecedented trigonal coordination geometry for the uranyl ion in its
 complex with p-tert-butylhexahomotrioxacalix[3]arene
;
_journal_issue 18
_journal_name_full 'Journal of the Chemical Society, Dalton Transactions'
_journal_page_first 3151
_journal_paper_doi 10.1039/a905939c
_journal_year 1999
_chemical_formula_sum 'C45 H70 N2 O11 U'
_chemical_formula_weight 1053.06
_space_group_IT_number 14
_symmetry_cell_setting monoclinic
_symmetry_space_group_name_Hall '-P 2ybc'
_symmetry_space_group_name_H-M 'P 1 21/c 1'
_atom_sites_solution_hydrogens geom
_atom_sites_solution_primary direct
_atom_sites_solution_secondary difmap
_audit_creation_method SHELXL-97
_cell_angle_alpha 90.00
_cell_angle_beta 90.020(3)
_cell_angle_gamma 90.00
_cell_formula_units_Z 4
_cell_length_a 16.481(2)
_cell_length_b 14.2749(15)
_cell_length_c 20.314(2)
_cell_measurement_reflns_used 27083
_cell_measurement_temperature 270(2)
_cell_measurement_theta_max 26.77
_cell_measurement_theta_min 2.75
_cell_volume 4779.2(9)
_computing_cell_refinement 'HKL package (Otwinowski & Minor, 1997)'
_computing_data_collection 'Kappa-CCD software (Nonius, 1997)'
_computing_data_reduction 'HKL package (Otwinowski & Minor, 1997)'
_computing_molecular_graphics 'SHELXTL (Sheldrick, 1999)'
_computing_publication_material 'SHELXTL (Sheldrick, 1999)'
_computing_structure_refinement 'SHELXL-97 (Sheldrick, 1997)'
_computing_structure_solution 'SHELXS-97 (Sheldrick, 1990)'
_diffrn_ambient_temperature 270(2)
_diffrn_measured_fraction_theta_full 0.801
_diffrn_measured_fraction_theta_max 0.801
_diffrn_measurement_device_type 'Nonius Kappa-CCD'
_diffrn_measurement_method 'area detector'
_diffrn_radiation_monochromator graphite
_diffrn_radiation_source 'fine-focus sealed tube'
_diffrn_radiation_type MoK\a
_diffrn_radiation_wavelength 0.71073
_diffrn_reflns_av_R_equivalents 0.074
_diffrn_reflns_av_sigmaI/netI 0.090
_diffrn_reflns_limit_h_max 19
_diffrn_reflns_limit_h_min -19
_diffrn_reflns_limit_k_max 18
_diffrn_reflns_limit_k_min -17
_diffrn_reflns_limit_l_max 24
_diffrn_reflns_limit_l_min -25
_diffrn_reflns_number 27083
_diffrn_reflns_theta_full 26.77
_diffrn_reflns_theta_max 26.77
_diffrn_reflns_theta_min 2.75
_diffrn_standards_decay_% none
_exptl_absorpt_coefficient_mu 3.453
_exptl_absorpt_correction_T_max 0.399
_exptl_absorpt_correction_T_min 0.354
_exptl_absorpt_correction_type empirical
_exptl_absorpt_process_details 'MULABS (Spek, 1997)'
_exptl_crystal_colour 'translucent light orange'
_exptl_crystal_density_diffrn 1.464
_exptl_crystal_density_meas ?
_exptl_crystal_description platelet
_exptl_crystal_F_000 2136
_exptl_crystal_size_max 0.30
_exptl_crystal_size_mid 0.25
_exptl_crystal_size_min 0.10
_refine_diff_density_max 1.093
_refine_diff_density_min -0.873
_refine_diff_density_rms 0.101
_refine_ls_extinction_method none
_refine_ls_goodness_of_fit_ref 1.051
_refine_ls_hydrogen_treatment mixed
_refine_ls_matrix_type full
_refine_ls_number_parameters 553
_refine_ls_number_reflns 8158
_refine_ls_number_restraints 73
_refine_ls_restrained_S_all 1.049
_refine_ls_R_factor_all 0.1606
_refine_ls_R_factor_gt 0.0744
_refine_ls_shift/su_max 0.002
_refine_ls_shift/su_mean 0.000
_refine_ls_structure_factor_coef Fsqd
_refine_ls_weighting_details 'calc w=1/[\s^2^(Fo^2^)+(0.0631P)^2^+15.9634P] where P=(Fo^2^+2Fc^2^)/3'
_refine_ls_weighting_scheme calc
_refine_ls_wR_factor_gt 0.1528
_refine_ls_wR_factor_ref 0.1891
_reflns_number_gt 4023
_reflns_number_total 8158
_reflns_threshold_expression >2sigma(I)
_cod_data_source_file 905939Csup1.cif
_cod_data_source_block 2
_cod_depositor_comments
;
The following automatic conversions were performed:

'_exptl_crystal_density_meas' value 'not measured' was changed to '?'
- the value is perceived as not measured.

Automatic conversion script
Id: cif_fix_values 3008 2015-01-20 13:52:24Z robertas 
;
_cod_original_cell_volume 4779(4)
_cod_original_sg_symbol_H-M P2(1)/c
_cod_database_code 7027725

loop_
_symmetry_equiv_pos_as_xyz
'x, y, z'
'-x, y+1/2, -z+1/2'
'-x, -y, -z'
'x, -y-1/2, z-1/2'

loop_
_atom_site_label
_atom_site_type_symbol
_atom_site_fract_x
_atom_site_fract_y
_atom_site_fract_z
_atom_site_U_iso_or_equiv
_atom_site_adp_type
_atom_site_occupancy
_atom_site_symmetry_multiplicity
_atom_site_calc_flag
_atom_site_refinement_flags
U U 0.25003(3) 0.74842(4) 0.21538(2) 0.0773(2) Uani 1 1 d .
O1 O 0.1379(6) 0.6663(6) 0.2324(4) 0.085(3) Uani 1 1 d .
O2 O 0.2521(6) 0.6013(6) 0.3394(6) 0.120(4) Uani 1 1 d .
O3 O 0.3622(5) 0.6657(6) 0.2326(4) 0.081(2) Uani 1 1 d .
O4 O 0.3955(5) 0.8657(6) 0.2325(4) 0.086(3) Uani 1 1 d .
O5 O 0.2508(6) 0.8761(6) 0.1533(4) 0.085(2) Uani 1 1 d .
O6 O 0.1047(5) 0.8667(6) 0.2325(4) 0.087(3) Uani 1 1 d .
O7 O 0.2501(7) 0.6963(8) 0.1350(5) 0.120(4) Uani 1 1 d .
O8 O 0.2502(4) 0.7993(5) 0.2954(3) 0.0606(18) Uani 1 1 d .
C1 C 0.0935(8) 0.6759(9) 0.2880(8) 0.081(4) Uani 1 1 d .
C2 C 0.1062(8) 0.6151(8) 0.3408(8) 0.076(4) Uani 1 1 d .
C3 C 0.0587(8) 0.6217(8) 0.3965(7) 0.083(4) Uani 1 1 d .
H3 H 0.0673 0.5804 0.4312 0.099 Uiso 1 1 calc R
C4 C -0.0019(8) 0.6894(10) 0.4016(7) 0.082(4) Uani 1 1 d .
C5 C -0.0091(7) 0.7536(10) 0.3499(7) 0.079(3) Uani 1 1 d .
H5 H -0.0457 0.8030 0.3536 0.095 Uiso 1 1 calc R
C6 C 0.0371(7) 0.7449(10) 0.2932(6) 0.073(3) Uani 1 1 d .
C7 C -0.0585(10) 0.6979(11) 0.4636(8) 0.098(4) Uani 1 1 d .
C8 C -0.077(2) 0.793(3) 0.4761(17) 0.273(16) Uani 1 1 d U
H8A H -0.0707 0.8058 0.5222 0.409 Uiso 1 1 calc R
H8B H -0.1325 0.8051 0.4635 0.409 Uiso 1 1 calc R
H8C H -0.0417 0.8325 0.4511 0.409 Uiso 1 1 calc R
C9 C -0.0079(19) 0.681(2) 0.5244(15) 0.241(13) Uani 1 1 d U
H9A H 0.0463 0.7029 0.5171 0.361 Uiso 1 1 calc R
H9B H -0.0065 0.6146 0.5336 0.361 Uiso 1 1 calc R
H9C H -0.0313 0.7132 0.5610 0.361 Uiso 1 1 calc R
C10 C -0.1123(17) 0.622(2) 0.4633(13) 0.219(12) Uani 1 1 d U
H10A H -0.1095 0.5903 0.5048 0.328 Uiso 1 1 calc R
H10B H -0.0979 0.5799 0.4286 0.328 Uiso 1 1 calc R
H10C H -0.1665 0.6448 0.4563 0.328 Uiso 1 1 calc R
C11 C 0.1756(9) 0.5481(9) 0.3373(8) 0.096(4) Uani 1 1 d .
H11A H 0.1733 0.5048 0.3741 0.115 Uiso 1 1 calc R
H11B H 0.1726 0.5122 0.2968 0.115 Uiso 1 1 calc R
C12 C 0.3236(8) 0.5489(9) 0.3376(8) 0.090(4) Uani 1 1 d .
H12A H 0.3271 0.5144 0.2965 0.108 Uiso 1 1 calc R
H12B H 0.3246 0.5044 0.3737 0.108 Uiso 1 1 calc R
C13 C 0.3927(9) 0.6150(9) 0.3432(8) 0.081(4) Uani 1 1 d .
C14 C 0.4054(8) 0.6762(9) 0.2901(7) 0.075(3) Uani 1 1 d .
C15 C 0.4630(8) 0.7446(11) 0.2931(6) 0.078(3) Uani 1 1 d .
C16 C 0.5105(7) 0.7507(10) 0.3500(7) 0.081(3) Uani 1 1 d .
H16 H 0.5495 0.7976 0.3525 0.097 Uiso 1 1 calc R
C17 C 0.5021(6) 0.6902(9) 0.4024(5) 0.077(3) Uani 1 1 d D
C18 C 0.4417(8) 0.6218(8) 0.3975(7) 0.080(4) Uani 1 1 d .
H18 H 0.4346 0.5798 0.4320 0.096 Uiso 1 1 calc R
C19 C 0.5565(7) 0.6978(8) 0.4653(7) 0.090(4) Uani 1 1 d D
C20A C 0.5022(14) 0.685(3) 0.5256(6) 0.109(13) Uiso 0.52(4) 1 d PD
C20B C 0.572(4) 0.6001(15) 0.492(2) 0.09(2) Uiso 0.26(4) 1 d PD
C20C C 0.519(4) 0.639(6) 0.5195(19) 0.11(3) Uiso 0.22(4) 1 d PD
C21A C 0.602(3) 0.790(2) 0.4639(18) 0.134(15) Uiso 0.52(4) 1 d PD
C21B C 0.555(4) 0.7990(17) 0.489(2) 0.073(18) Uiso 0.26(4) 1 d PD
C21C C 0.519(4) 0.771(5) 0.511(2) 0.10(3) Uiso 0.22(4) 1 d PD
C22A C 0.6183(17) 0.617(2) 0.4620(14) 0.109(13) Uiso 0.52(4) 1 d PD
C22B C 0.637(3) 0.741(8) 0.4450(17) 0.12(2) Uiso 0.26(4) 1 d PD
C22C C 0.6449(7) 0.691(7) 0.4442(14) 0.09(3) Uiso 0.22(4) 1 d PD
C23 C 0.4715(7) 0.8137(9) 0.2378(7) 0.080(4) Uani 1 1 d .
H23A H 0.5160 0.8563 0.2467 0.096 Uiso 1 1 calc R
H23B H 0.4826 0.7811 0.1969 0.096 Uiso 1 1 calc R
C24 C 0.3993(8) 0.9494(9) 0.1924(7) 0.081(4) Uani 1 1 d .
H24A H 0.4048 0.9328 0.1463 0.098 Uiso 1 1 calc R
H24B H 0.4457 0.9871 0.2050 0.098 Uiso 1 1 calc R
C25 C 0.3231(7) 1.0030(8) 0.2029(5) 0.064(3) Uani 1 1 d .
C26 C 0.2505(8) 0.9633(7) 0.1865(6) 0.066(3) Uani 1 1 d .
C27 C 0.1779(7) 1.0034(8) 0.2036(6) 0.065(3) Uani 1 1 d .
C28 C 0.1785(6) 1.0891(7) 0.2353(5) 0.060(3) Uani 1 1 d .
H28 H 0.1295 1.1171 0.2468 0.072 Uiso 1 1 calc R
C29 C 0.2504(6) 1.1339(7) 0.2501(5) 0.058(3) Uani 1 1 d .
C30 C 0.3211(6) 1.0890(7) 0.2344(5) 0.059(3) Uani 1 1 d .
H30 H 0.3700 1.1175 0.2454 0.071 Uiso 1 1 calc R
C31 C 0.2487(7) 1.2299(7) 0.2835(6) 0.070(3) Uani 1 1 d .
C32 C 0.3243(11) 1.2415(12) 0.3270(11) 0.156(9) Uani 1 1 d .
H32A H 0.3526 1.2975 0.3146 0.234 Uiso 1 1 calc R
H32B H 0.3594 1.1884 0.3212 0.234 Uiso 1 1 calc R
H32C H 0.3082 1.2458 0.3723 0.234 Uiso 1 1 calc R
C33 C 0.1798(11) 1.2443(13) 0.3279(11) 0.152(8) Uani 1 1 d .
H33A H 0.1863 1.3028 0.3507 0.228 Uiso 1 1 calc R
H33B H 0.1777 1.1941 0.3593 0.228 Uiso 1 1 calc R
H33C H 0.1304 1.2455 0.3028 0.228 Uiso 1 1 calc R
C34 C 0.2528(13) 1.3031(11) 0.2323(8) 0.146(8) Uani 1 1 d .
H34A H 0.3058 1.3029 0.2126 0.219 Uiso 1 1 calc R
H34B H 0.2426 1.3632 0.2518 0.219 Uiso 1 1 calc R
H34C H 0.2127 1.2907 0.1991 0.219 Uiso 1 1 calc R
C35 C 0.1011(7) 0.9477(9) 0.1920(6) 0.076(3) Uani 1 1 d .
H35A H 0.0539 0.9850 0.2032 0.091 Uiso 1 1 calc R
H35B H 0.0971 0.9297 0.1460 0.091 Uiso 1 1 calc R
C36 C 0.0281(8) 0.8164(10) 0.2382(6) 0.086(4) Uani 1 1 d .
H36A H 0.0155 0.7851 0.1971 0.103 Uiso 1 1 calc R
H36B H -0.0154 0.8597 0.2483 0.103 Uiso 1 1 calc R
N1 N 0.254(2) 1.0042(12) 0.4171(9) 0.166(10) Uani 1 1 d .
N2 N 0.2500(11) 0.8554(9) 0.4789(7) 0.104(4) Uani 1 1 d .
C37 C 0.1869(17) 0.9585(19) 0.3996(12) 0.155(9) Uani 1 1 d .
H37A H 0.1868 0.9496 0.3523 0.186 Uiso 1 1 calc R
H37B H 0.1399 0.9961 0.4109 0.186 Uiso 1 1 calc R
C38 C 0.1799(13) 0.8639(16) 0.4330(11) 0.148(8) Uani 1 1 d .
H38A H 0.1292 0.8596 0.4571 0.178 Uiso 1 1 calc R
H38B H 0.1813 0.8141 0.4005 0.178 Uiso 1 1 calc R
C39 C 0.2509(13) 0.9368(12) 0.5234(8) 0.141(7) Uani 1 1 d .
H39A H 0.2053 0.9323 0.5533 0.169 Uiso 1 1 calc R
H39B H 0.3002 0.9352 0.5495 0.169 Uiso 1 1 calc R
C40 C 0.2468(17) 1.0252(12) 0.4885(9) 0.177(10) Uani 1 1 d .
H40A H 0.2905 1.0660 0.5024 0.213 Uiso 1 1 calc R
H40B H 0.1956 1.0561 0.4975 0.213 Uiso 1 1 calc R
C41 C 0.3167(16) 0.862(2) 0.4363(13) 0.162(10) Uani 1 1 d .
H41A H 0.3148 0.8103 0.4053 0.194 Uiso 1 1 calc R
H41B H 0.3662 0.8558 0.4617 0.194 Uiso 1 1 calc R
C42 C 0.3195(17) 0.947(2) 0.4005(13) 0.164(10) Uani 1 1 d .
H42A H 0.3698 0.9800 0.4103 0.197 Uiso 1 1 calc R
H42B H 0.3184 0.9343 0.3537 0.197 Uiso 1 1 calc R
O9 O 0.0972(12) 0.5072(14) 0.1533(9) 0.206(7) Uani 1 1 d U
O10 O 0.4029(13) 0.5126(14) 0.1512(9) 0.224(8) Uani 1 1 d U
O11 O 0.2484(12) 0.8189(17) 0.0266(9) 0.210(7) Uani 1 1 d U
C43 C 0.0308(16) 0.5406(18) 0.1342(12) 0.188(10) Uani 1 1 d U
H43A H -0.0094 0.5321 0.1679 0.282 Uiso 1 1 calc R
H43B H 0.0138 0.5091 0.0948 0.282 Uiso 1 1 calc R
H43C H 0.0372 0.6062 0.1253 0.282 Uiso 1 1 calc R
C45 C 0.2491(14) 0.8960(17) 0.0005(12) 0.162(8) Uani 1 1 d U
H45A H 0.1976 0.9259 0.0068 0.244 Uiso 1 1 calc R
H45B H 0.2594 0.8890 -0.0457 0.244 Uiso 1 1 calc R
H45C H 0.2911 0.9336 0.0199 0.244 Uiso 1 1 calc R
C44 C 0.4732(15) 0.5329(18) 0.1361(12) 0.182(9) Uani 1 1 d U
H44A H 0.4743 0.5944 0.1169 0.273 Uiso 1 1 calc R
H44B H 0.4933 0.4882 0.1048 0.273 Uiso 1 1 calc R
H44C H 0.5067 0.5320 0.1747 0.273 Uiso 1 1 calc R

loop_
_atom_site_aniso_label
_atom_site_aniso_U_11
_atom_site_aniso_U_22
_atom_site_aniso_U_33
_atom_site_aniso_U_23
_atom_site_aniso_U_13
_atom_site_aniso_U_12
U 0.0890(3) 0.0667(3) 0.0762(3) -0.0180(3) 0.0011(2) 0.0005(3)
O1 0.086(6) 0.079(6) 0.089(6) -0.032(5) -0.002(5) -0.017(5)
O2 0.074(6) 0.049(5) 0.236(13) -0.027(6) -0.006(7) 0.000(5)
O3 0.087(6) 0.065(5) 0.091(6) -0.019(4) 0.012(5) 0.009(4)
O4 0.067(5) 0.085(6) 0.106(7) 0.020(5) 0.029(5) 0.017(5)
O5 0.109(7) 0.074(6) 0.073(5) -0.014(5) 0.005(5) 0.001(5)
O6 0.063(5) 0.084(6) 0.112(7) 0.035(5) -0.031(5) -0.021(5)
O7 0.158(10) 0.097(7) 0.105(7) -0.047(6) -0.003(7) 0.010(7)
O8 0.065(4) 0.063(4) 0.054(4) -0.014(3) 0.001(4) -0.007(4)
C1 0.077(9) 0.050(7) 0.115(12) -0.013(8) 0.000(8) -0.006(7)
C2 0.066(8) 0.047(7) 0.114(11) -0.011(7) 0.001(8) -0.003(6)
C3 0.082(9) 0.049(7) 0.118(11) 0.002(7) -0.003(8) -0.016(7)
C4 0.070(8) 0.086(10) 0.090(10) 0.007(8) -0.006(7) -0.018(8)
C5 0.065(7) 0.068(7) 0.103(9) -0.008(9) -0.007(6) 0.020(8)
C6 0.077(7) 0.058(7) 0.083(8) -0.001(8) -0.013(6) -0.022(9)
C7 0.126(13) 0.068(9) 0.099(11) -0.002(8) -0.003(10) -0.014(9)
C8 0.275(16) 0.272(16) 0.271(16) 0.000(5) 0.007(5) 0.004(5)
C9 0.241(14) 0.244(14) 0.238(14) 0.000(5) 0.003(5) 0.002(5)
C10 0.219(12) 0.220(12) 0.218(12) -0.003(5) 0.007(5) -0.005(5)
C11 0.099(11) 0.063(8) 0.125(12) -0.004(8) -0.003(9) -0.010(8)
C12 0.073(9) 0.057(8) 0.140(13) -0.011(8) 0.006(8) 0.011(7)
C13 0.082(9) 0.056(8) 0.104(11) -0.010(8) 0.005(8) 0.012(7)
C14 0.075(9) 0.059(8) 0.090(10) -0.013(7) 0.002(8) 0.019(7)
C15 0.073(8) 0.074(8) 0.089(8) 0.001(9) 0.013(7) 0.028(9)
C16 0.066(7) 0.073(7) 0.103(9) -0.001(9) 0.007(7) 0.000(8)
C17 0.064(8) 0.079(9) 0.089(9) -0.001(8) 0.008(7) 0.014(7)
C18 0.085(9) 0.048(7) 0.108(11) 0.008(7) 0.010(8) 0.013(7)
C19 0.079(10) 0.080(9) 0.111(12) -0.001(8) 0.001(8) -0.003(8)
C23 0.062(8) 0.081(9) 0.098(10) 0.022(8) 0.029(7) 0.019(7)
C24 0.077(9) 0.078(9) 0.089(9) 0.032(7) 0.023(7) 0.020(7)
C25 0.074(8) 0.062(7) 0.057(7) 0.002(6) 0.015(6) 0.013(6)
C26 0.082(9) 0.046(6) 0.068(7) -0.003(6) -0.004(7) 0.004(6)
C27 0.063(8) 0.056(7) 0.074(8) 0.006(6) -0.005(6) -0.006(6)
C28 0.048(6) 0.056(7) 0.076(8) 0.005(6) 0.008(5) 0.003(5)
C29 0.053(7) 0.053(6) 0.068(7) 0.003(6) 0.002(5) -0.004(6)
C30 0.037(6) 0.058(7) 0.082(8) 0.004(6) 0.012(5) -0.002(5)
C31 0.063(7) 0.051(8) 0.096(8) -0.015(6) -0.007(6) 0.003(6)
C32 0.132(15) 0.117(14) 0.22(2) -0.066(14) -0.085(15) 0.023(12)
C33 0.106(12) 0.151(17) 0.20(2) -0.062(15) 0.049(13) -0.010(13)
C34 0.25(3) 0.058(9) 0.130(14) 0.010(10) 0.007(15) 0.001(13)
C35 0.066(8) 0.076(8) 0.085(9) 0.018(7) -0.017(6) -0.007(7)
C36 0.078(9) 0.091(10) 0.089(9) 0.001(8) -0.027(7) -0.029(8)
N1 0.31(3) 0.083(11) 0.106(14) 0.045(10) -0.032(18) -0.045(16)
N2 0.123(11) 0.073(8) 0.116(11) 0.007(7) 0.018(11) 0.004(8)
C37 0.17(2) 0.13(2) 0.16(2) 0.036(17) 0.011(18) 0.076(17)
C38 0.128(17) 0.16(2) 0.156(18) -0.060(16) 0.044(14) -0.063(15)
C39 0.23(2) 0.084(12) 0.105(13) 0.023(10) 0.000(14) -0.003(13)
C40 0.36(3) 0.085(12) 0.083(12) 0.015(10) 0.014(16) 0.002(16)
C41 0.136(19) 0.18(3) 0.17(2) -0.047(19) -0.084(18) 0.058(18)
C42 0.15(2) 0.17(3) 0.18(2) 0.02(2) 0.014(18) -0.070(19)
O9 0.208(8) 0.204(8) 0.207(8) -0.007(5) -0.002(5) -0.005(5)
O10 0.224(9) 0.221(9) 0.227(9) -0.008(5) 0.001(5) 0.003(5)
O11 0.224(8) 0.201(8) 0.206(8) 0.001(5) -0.001(5) -0.002(5)
C43 0.188(11) 0.187(11) 0.189(11) -0.004(5) -0.007(5) 0.001(5)
C45 0.167(9) 0.161(9) 0.159(9) 0.002(5) -0.001(5) 0.000(5)
C44 0.182(10) 0.179(10) 0.185(10) -0.004(5) 0.008(5) -0.002(5)

loop_
_atom_type_symbol
_atom_type_description
_atom_type_scat_dispersion_real
_atom_type_scat_dispersion_imag
_atom_type_scat_source
C C 0.0033 0.0016 'International Tables Vol C Tables 4.2.6.8 and 6.1.1.4'
H H 0.0000 0.0000 'International Tables Vol C Tables 4.2.6.8 and 6.1.1.4'
N N 0.0061 0.0033 'International Tables Vol C Tables 4.2.6.8 and 6.1.1.4'
O O 0.0106 0.0060 'International Tables Vol C Tables 4.2.6.8 and 6.1.1.4'
U U -9.6767 9.6646 'International Tables Vol C Tables 4.2.6.8 and 6.1.1.4'

loop_
_geom_angle_atom_site_label_1
_geom_angle_atom_site_label_2
_geom_angle_atom_site_label_3
_geom_angle
O8 U O7 179.5(4)
O8 U O1 94.3(3)
O7 U O1 85.6(4)
O8 U O5 100.6(3)
O7 U O5 79.8(4)
O1 U O5 121.9(3)
O8 U O3 94.1(3)
O7 U O3 85.6(4)
O1 U O3 112.8(3)
O5 U O3 121.5(3)
O8 U O4 70.1(3)
O7 U O4 110.0(4)
O1 U O4 164.1(3)
O5 U O4 66.1(3)
O3 U O4 66.8(3)
O8 U O6 70.1(3)
O7 U O6 110.2(4)
O1 U O6 66.9(3)
O5 U O6 66.5(3)
O3 U O6 164.0(3)
O4 U O6 108.8(2)
C1 O1 U 121.9(7)
C12 O2 C11 116.4(9)
C14 O3 U 120.4(7)
C24 O4 C23 115.2(8)
C24 O4 U 116.0(7)
C23 O4 U 114.7(7)
C26 O5 U 117.0(7)
C35 O6 C36 114.3(9)
C35 O6 U 115.6(7)
C36 O6 U 115.5(8)
O1 C1 C6 120.6(13)
O1 C1 C2 119.8(13)
C6 C1 C2 119.6(13)
C3 C2 C1 120.2(12)
C3 C2 C11 121.2(13)
C1 C2 C11 118.5(13)
C2 C3 C4 121.0(13)
C3 C4 C5 117.3(13)
C3 C4 C7 122.6(13)
C5 C4 C7 120.0(13)
C6 C5 C4 121.2(12)
C1 C6 C5 120.3(13)
C1 C6 C36 119.7(12)
C5 C6 C36 119.8(13)
C10 C7 C8 127(2)
C10 C7 C9 103(2)
C8 C7 C9 98(2)
C10 C7 C4 108.3(16)
C8 C7 C4 110.4(18)
C9 C7 C4 108.3(17)
O2 C11 C2 108.9(10)
O2 C12 C13 107.8(10)
C18 C13 C14 119.1(13)
C18 C13 C12 124.0(14)
C14 C13 C12 116.8(14)
C15 C14 O3 118.4(13)
C15 C14 C13 121.1(14)
O3 C14 C13 120.5(14)
C14 C15 C16 118.1(13)
C14 C15 C23 120.2(13)
C16 C15 C23 121.7(14)
C17 C16 C15 122.9(12)
C16 C17 C18 117.0(11)
C16 C17 C19 122.0(10)
C18 C17 C19 120.9(10)
C13 C18 C17 121.8(12)
C21A C19 C20B 137(2)
C21A C19 C20C 134(3)
C20B C19 C20C 45(4)
C21A C19 C21C 67(4)
C20B C19 C21C 119(4)
C20C C19 C21C 77(5)
C21A C19 C21B 36(3)
C20B C19 C21B 140(2)
C20C C19 C21B 107(5)
C21C C19 C21B 32(3)
C21A C19 C22C 65(4)
C20B C19 C22C 84(4)
C20C C19 C22C 124(4)
C21C C19 C22C 127(4)
C21B C19 C22C 99(4)
C21A C19 C22B 38(4)
C20B C19 C22B 109(4)
C20C C19 C22B 141(3)
C21C C19 C22B 104(5)
C21B C19 C22B 74(5)
C22C C19 C22B 27(4)
C21A C19 C20A 114(2)
C20B C19 C20A 72(3)
C20C C19 C20A 27(4)
C21C C19 C20A 50(4)
C21B C19 C20A 82(3)
C22C C19 C20A 141(2)
C22B C19 C20A 141(2)
C21A C19 C22A 109(2)
C20B C19 C22A 39(2)
C20C C19 C22A 83(4)
C21C C19 C22A 143.9(19)
C21B C19 C22A 137(2)
C22C C19 C22A 46(3)
C22B C19 C22A 73(4)
C20A C19 C22A 109(2)
C21A C19 C17 109.1(10)
C20B C19 C17 108.8(10)
C20C C19 C17 108.6(11)
C21C C19 C17 108.0(11)
C21B C19 C17 108.3(10)
C22C C19 C17 108.2(10)
C22B C19 C17 107.9(10)
C20A C19 C17 108.1(9)
C22A C19 C17 106.9(9)
C20C C20A C21C 138(3)
C20C C20A C19 76(2)
C21C C20A C19 64.5(19)
C20C C20A C20B 23(2)
C21C C20A C20B 114(3)
C19 C20A C20B 53.5(15)
C20C C20A C21B 121(3)
C21C C20A C21B 16.9(17)
C19 C20A C21B 49.0(15)
C20B C20A C21B 97(2)
C22A C20B C20C 138(3)
C22A C20B C19 71.7(15)
C20C C20B C19 67(2)
C22A C20B C20A 123.3(18)
C20C C20B C20A 14(2)
C19 C20B C20A 54.1(16)
C22A C20B C22C 25.9(19)
C20C C20B C22C 112(3)
C19 C20B C22C 48.3(19)
C20A C20B C22C 98(2)
C20A C20C C20B 142(3)
C20A C20C C19 77(2)
C20B C20C C19 67(2)
C20A C20C C21C 27(2)
C20B C20C C21C 115(3)
C19 C20C C21C 51(3)
C20A C20C C22A 123(2)
C20B C20C C22A 19.6(15)
C19 C20C C22A 49(2)
C21C C20C C22A 95(2)
C21B C21A C22B 143(3)
C21B C21A C19 72.5(15)
C22B C21A C19 72(2)
C21B C21A C22C 128(3)
C22B C21A C22C 15(2)
C19 C21A C22C 57.7(18)
C21B C21A C21C 17.3(19)
C22B C21A C21C 125(3)
C19 C21A C21C 56.5(19)
C22C C21A C21C 110(3)
C21C C21B C21A 144(3)
C21C C21B C19 73.9(17)
C21A C21B C19 71.8(15)
C21C C21B C22B 124(3)
C21A C21B C22B 19(2)
C19 C21B C22B 53(2)
C21C C21B C20A 26(2)
C21A C21B C20A 117(2)
C19 C21B C20A 49.3(16)
C22B C21B C20A 98(3)
C21B C21C C20A 137(3)
C21B C21C C19 73.9(18)
C20A C21C C19 65.2(19)
C21B C21C C21A 19.2(18)
C20A C21C C21A 117.5(19)
C19 C21C C21A 56.1(19)
C21B C21C C20C 122(3)
C20A C21C C20C 15(2)
C19 C21C C20C 51(3)
C21A C21C C20C 103(3)
C20B C22A C22C 132(2)
C20B C22A C19 69.6(14)
C22C C22A C19 66.3(17)
C20B C22A C22B 119(3)
C22C C22A C22B 14(2)
C19 C22A C22B 53(2)
C20B C22A C20C 23(2)
C22C C22A C20C 110(3)
C19 C22A C20C 48(2)
C22B C22A C20C 96(3)
C22C C22B C21A 144(3)
C22C C22B C19 76(2)
C21A C22B C19 70.3(19)
C22C C22B C21B 126(3)
C21A C22B C21B 18.0(16)
C19 C22B C21B 53(2)
C22C C22B C22A 23(2)
C21A C22B C22A 121(2)
C19 C22B C22A 54(2)
C21B C22B C22A 102.6(19)
C22B C22C C22A 143(3)
C22B C22C C19 77(2)
C22A C22C C19 67.5(18)
C22B C22C C21A 21(2)
C22A C22C C21A 121.9(18)
C19 C22C C21A 57.3(18)
C22B C22C C20B 121(3)
C22A C22C C20B 21.6(15)
C19 C22C C20B 48.1(19)
C21A C22C C20B 100(2)
O4 C23 C15 108.0(9)
O4 C24 C25 108.0(9)
C26 C25 C30 117.3(10)
C26 C25 C24 119.5(11)
C30 C25 C24 122.9(12)
C25 C26 C27 122.0(10)
C25 C26 O5 118.5(11)
C27 C26 O5 119.4(11)
C26 C27 C28 118.8(10)
C26 C27 C35 118.1(11)
C28 C27 C35 122.9(11)
C29 C28 C27 121.2(10)
C30 C29 C28 117.6(10)
C30 C29 C31 122.6(10)
C28 C29 C31 119.7(10)
C29 C30 C25 122.9(10)
C33 C31 C34 111.7(14)
C33 C31 C29 114.4(11)
C34 C31 C29 108.7(11)
C33 C31 C32 105.1(14)
C34 C31 C32 106.9(14)
C29 C31 C32 109.7(10)
O6 C35 C27 107.6(9)
O6 C36 C6 107.8(9)
C37 N1 C42 107(2)
C37 N1 C40 107(3)
C42 N1 C40 115(2)
C41 N2 C39 108.5(16)
C41 N2 C38 102.5(14)
C39 N2 C38 109.1(14)
N1 C37 C38 112.4(19)
N2 C38 C37 107.1(16)
C40 C39 N2 112.7(14)
C39 C40 N1 107.3(15)
N2 C41 C42 114(2)
N1 C42 C41 111(2)

loop_
_geom_bond_atom_site_label_1
_geom_bond_atom_site_label_2
_geom_bond_distance
U O8 1.780(6)
U O7 1.794(9)
U O1 2.215(9)
U O5 2.216(8)
U O3 2.221(9)
U O4 2.945(9)
U O6 2.950(9)
O1 C1 1.355(15)
O2 C12 1.397(14)
O2 C11 1.472(15)
O3 C14 1.377(15)
O4 C24 1.448(13)
O4 C23 1.459(13)
O5 C26 1.415(13)
O6 C35 1.421(13)
O6 C36 1.457(13)
C1 C6 1.358(17)
C1 C2 1.396(18)
C2 C3 1.379(17)
C2 C11 1.493(17)
C3 C4 1.394(18)
C4 C5 1.399(18)
C4 C7 1.57(2)
C5 C6 1.386(17)
C6 C36 1.520(17)
C7 C10 1.40(3)
C7 C8 1.41(4)
C7 C9 1.51(3)
C12 C13 1.484(18)
C13 C18 1.369(17)
C13 C14 1.403(18)
C14 C15 1.363(18)
C15 C16 1.398(18)
C15 C23 1.501(17)
C16 C17 1.378(17)
C17 C18 1.398(16)
C17 C19 1.565(14)
C19 C21A 1.515(10)
C19 C20B 1.517(10)
C19 C20C 1.520(10)
C19 C21C 1.521(10)
C19 C21B 1.521(10)
C19 C22C 1.522(10)
C19 C22B 1.526(10)
C19 C20A 1.529(10)
C19 C22A 1.536(10)
C20A C20C 0.72(10)
C20A C21C 1.30(9)
C20A C20B 1.80(6)
C20A C21B 2.00(6)
C20B C22A 1.01(6)
C20B C20C 1.17(10)
C20B C22C 2.02(7)
C20C C21C 1.89(11)
C20C C22A 2.03(8)
C21A C21B 0.93(7)
C21A C22B 0.99(9)
C21A C22C 1.63(8)
C21A C21C 1.69(8)
C21B C21C 0.84(8)
C21B C22B 1.82(11)
C22A C22C 1.20(8)
C22A C22B 1.83(9)
C22B C22C 0.72(10)
C24 C25 1.485(15)
C25 C26 1.365(16)
C25 C30 1.386(15)
C26 C27 1.370(16)
C27 C28 1.383(15)
C27 C35 1.513(15)
C28 C29 1.380(14)
C29 C30 1.368(13)
C29 C31 1.529(14)
C31 C33 1.464(19)
C31 C34 1.477(18)
C31 C32 1.536(19)
N1 C37 1.33(3)
N1 C42 1.39(3)
N1 C40 1.49(2)
N2 C41 1.40(3)
N2 C39 1.47(2)
N2 C38 1.49(2)
C37 C38 1.52(3)
C39 C40 1.45(2)
C41 C42 1.42(3)
O9 C43 1.26(2)
O10 C44 1.23(2)
O11 C45 1.22(2)
